data_2020943
loop_
_publ_author_name
'Acosta Quintero, Lina M.'
'Palma, Alirio'
'Cobo, Justo'
'Glidewell, Christopher'

_publ_section_title
;
 A versatile synthesis of cyclic dipeptides using the stepwise
 construction of the piperazine-2,5-dione ring from simple precursors:
 synthetic sequence and the structure of a representative product,
 (3<i>RS</i>)-4-(2-allyl-3,5-dimethylphenyl)-1-benzyl-3-phenylpiperazine-2,5-dione
;
_journal_coeditor_code YF3132
_journal_issue 2
_journal_name_full 'Acta Crystallographica Section C'
_journal_page_first
;
;
_journal_paper_doi 10.1107/S2053229618000037
_journal_volume 74
_journal_year 2018
_chemical_formula_iupac 'C28 H28 N2 O2'
_chemical_formula_moiety 'C28 H28 N2 O2'
_chemical_formula_sum 'C28 H28 N2 O2'
_chemical_formula_weight 424.52
_chemical_name_systematic (3<i>RS</i>)-4-(2-Allyl-3,5-dimethylphenyl)-1-benzyl-3-phenylpiperazine-2,5-dione
_space_group_crystal_system monoclinic
_space_group_IT_number 14
_space_group_name_Hall '-P 2ybc'
_space_group_name_H-M_alt 'P 1 21/c 1'
_symmetry_space_group_name_Hall '-P 2ybc'
_symmetry_space_group_name_H-M 'P 1 21/c 1'
_atom_sites_solution_hydrogens geom
_audit_creation_method SHELXL-2014
_cell_angle_alpha 90
_cell_angle_beta 115.8850(10)
_cell_angle_gamma 90
_cell_formula_units_Z 8
_cell_length_a 23.3641(8)
_cell_length_b 10.0825(3)
_cell_length_c 21.4524(7)
_cell_measurement_reflns_used 10436
_cell_measurement_temperature 100(2)
_cell_measurement_theta_max 27.611
_cell_measurement_theta_min 2.154
_cell_volume 4546.5(3)
_computing_cell_refinement
;
SAINT (Bruker, 2016)
;
_computing_data_collection
;
APEX3 (Bruker, 2016)
;
_computing_data_reduction
;
SAINT (Bruker, 2016)
;
_computing_molecular_graphics
;
PLATON (Spek, 2009)
;
_computing_publication_material
;
SHELXL2014 (Sheldrick, 2015) and PLATON (Spek, 2009)
;
_computing_structure_refinement
;
SHELXL2014 (Sheldrick, 2015)
;
_computing_structure_solution
;
SIR92 (Altomare <i>et al.</i>,  1994)
;
_diffrn_ambient_temperature 100(2)
_diffrn_measured_fraction_theta_full 0.997
_diffrn_measured_fraction_theta_max 0.988
_diffrn_measurement_device_type 'Bruker D8 Venture'
_diffrn_measurement_method '\f and \w scans'
_diffrn_radiation_monochromator 'multilayer mirror'
_diffrn_radiation_type MoK\a
_diffrn_radiation_wavelength 0.71073
_diffrn_reflns_av_R_equivalents 0.0502
_diffrn_reflns_limit_h_max 30
_diffrn_reflns_limit_h_min -30
_diffrn_reflns_limit_k_max 11
_diffrn_reflns_limit_k_min -13
_diffrn_reflns_limit_l_max 24
_diffrn_reflns_limit_l_min -27
_diffrn_reflns_number 35190
_diffrn_reflns_theta_full 25.242
_diffrn_reflns_theta_max 27.611
_diffrn_reflns_theta_min 2.154
_diffrn_standards_decay_% 0
_diffrn_standards_interval_count 0
_diffrn_standards_interval_time 0
_diffrn_standards_number 0
_exptl_absorpt_coefficient_mu 0.078
_exptl_absorpt_correction_T_max 0.991
_exptl_absorpt_correction_T_min 0.967
_exptl_absorpt_correction_type multi-scan
_exptl_absorpt_process_details
;
(SADABS; Bruker, 2016)
;
_exptl_crystal_colour colourless
_exptl_crystal_density_diffrn 1.240
_exptl_crystal_description block
_exptl_crystal_F_000 1808
_exptl_crystal_size_max 0.150
_exptl_crystal_size_mid 0.150
_exptl_crystal_size_min 0.120
_refine_diff_density_max 0.297
_refine_diff_density_min -0.294
_refine_ls_extinction_method none
_refine_ls_goodness_of_fit_ref 1.036
_refine_ls_hydrogen_treatment constr
_refine_ls_matrix_type full
_refine_ls_number_parameters 588
_refine_ls_number_reflns 10435
_refine_ls_number_restraints 3
_refine_ls_restrained_S_all 1.036
_refine_ls_R_factor_all 0.0787
_refine_ls_R_factor_gt 0.0490
_refine_ls_shift/su_max 0.000
_refine_ls_shift/su_mean 0.000
_refine_ls_structure_factor_coef Fsqd
_refine_ls_weighting_details 'w=1/[\s^2^(Fo^2^)+(0.0485P)^2^+1.7906P] where P=(Fo^2^+2Fc^2^)/3'
_refine_ls_weighting_scheme calc
_refine_ls_wR_factor_gt 0.1034
_refine_ls_wR_factor_ref 0.1173
_reflns_number_gt 7625
_reflns_number_total 10435
_reflns_threshold_expression 'I > 2\s(I)'
_cod_data_source_file yf3132sup1.cif
_cod_data_source_block I
_cod_database_code 2020943
_shelx_space_group_comment
;
The symmetry employed for this shelxl refinement is uniquely defined
by the following loop, which should always be used as a source of
symmetry information in preference to the above space-group names.
They are only intended as comments.
;
_shelx_estimated_absorpt_t_min 0.988
_shelx_estimated_absorpt_t_max 0.991
_shelxl_version_number 2.014

loop_
_space_group_symop_operation_xyz
'x, y, z'
'-x, y+1/2, -z+1/2'
'-x, -y, -z'
'x, -y-1/2, z-1/2'

loop_
_atom_site_type_symbol
_atom_site_label
_atom_site_fract_x
_atom_site_fract_y
_atom_site_fract_z
_atom_site_U_iso_or_equiv
_atom_site_adp_type
_atom_site_calc_flag
_atom_site_occupancy
_atom_site_disorder_assembly
_atom_site_disorder_group
N N11 0.49184(6) 0.79569(12) 0.63445(7) 0.0160(3) Uani d 1 . .
C C12 0.43177(7) 0.81150(15) 0.58557(8) 0.0158(3) Uani d 1 . .
O O12 0.41013(5) 0.75649(11) 0.52881(6) 0.0217(3) Uani d 1 . .
C C13 0.38860(7) 0.90236(14) 0.60278(8) 0.0151(3) Uani d 1 . .
H H13 0.3619 0.9523 0.5595 0.018 Uiso calc 1 . .
N N14 0.42363(6) 1.00168(12) 0.65606(6) 0.0143(3) Uani d 1 . .
C C15 0.48274(7) 0.98184(14) 0.70731(8) 0.0145(3) Uani d 1 . .
O O15 0.50869(5) 1.05941(10) 0.75554(6) 0.0207(3) Uani d 1 . .
C C16 0.51692(7) 0.85789(15) 0.70279(8) 0.0159(3) Uani d 1 . .
H H16B 0.5622 0.8801 0.7172 0.019 Uiso calc 1 . .
H H16A 0.5152 0.7923 0.7363 0.019 Uiso calc 1 . .
C C117 0.53437(7) 0.70366(15) 0.62255(9) 0.0192(3) Uani d 1 . .
H H11A 0.5088 0.6461 0.5826 0.023 Uiso calc 1 . .
H H11B 0.5552 0.6460 0.6638 0.023 Uiso calc 1 . .
C C111 0.58541(7) 0.77210(16) 0.60834(8) 0.0196(3) Uani d 1 . .
C C112 0.63616(8) 0.6971(2) 0.61018(10) 0.0324(4) Uani d 1 . .
H H112 0.6385 0.6053 0.6211 0.039 Uiso calc 1 . .
C C113 0.68315(9) 0.7544(2) 0.59640(12) 0.0437(5) Uani d 1 . .
H H113 0.7175 0.7021 0.5978 0.052 Uiso calc 1 . .
C C114 0.68015(9) 0.8876(2) 0.58055(11) 0.0429(5) Uani d 1 . .
H H114 0.7124 0.9269 0.5709 0.051 Uiso calc 1 . .
C C115 0.63028(9) 0.9640(2) 0.57873(10) 0.0344(5) Uani d 1 . .
H H115 0.6285 1.0559 0.5683 0.041 Uiso calc 1 . .
C C116 0.58286(8) 0.90604(17) 0.59213(9) 0.0237(4) Uani d 1 . .
H H116 0.5483 0.9585 0.5902 0.028 Uiso calc 1 . .
C C131 0.34310(7) 0.82154(14) 0.62156(8) 0.0161(3) Uani d 1 . .
C C132 0.36518(8) 0.75635(16) 0.68476(9) 0.0212(4) Uani d 1 . .
H H132 0.4090 0.7613 0.7163 0.025 Uiso calc 1 . .
C C133 0.32378(8) 0.68403(16) 0.70228(9) 0.0246(4) Uani d 1 . .
H H133 0.3393 0.6398 0.7457 0.029 Uiso calc 1 . .
C C134 0.26005(8) 0.67634(16) 0.65668(10) 0.0264(4) Uani d 1 . .
H H134 0.2316 0.6278 0.6689 0.032 Uiso calc 1 . .
C C135 0.23773(8) 0.73922(16) 0.59335(10) 0.0274(4) Uani d 1 . .
H H135 0.1940 0.7331 0.5618 0.033 Uiso calc 1 . .
C C136 0.27918(7) 0.81169(16) 0.57552(9) 0.0224(4) Uani d 1 . .
H H136 0.2637 0.8545 0.5317 0.027 Uiso calc 1 . .
C C141 0.38972(7) 1.12302(14) 0.65377(8) 0.0155(3) Uani d 1 . .
C C142 0.39739(7) 1.23103(15) 0.61735(8) 0.0191(3) Uani d 1 . .
C C143 0.36172(8) 1.34625(15) 0.61338(9) 0.0232(4) Uani d 1 . .
C C144 0.32063(8) 1.34677(16) 0.64436(9) 0.0247(4) Uani d 1 . .
H H144 0.2963 1.4245 0.6406 0.030 Uiso calc 1 . .
C C145 0.31321(7) 1.23918(16) 0.68074(9) 0.0217(4) Uani d 1 . .
C C146 0.34888(7) 1.12590(15) 0.68533(8) 0.0178(3) Uani d 1 . .
H H146 0.3453 1.0506 0.7100 0.021 Uiso calc 1 . .
C C147 0.36800(10) 1.46881(17) 0.57627(10) 0.0371(5) Uani d 1 . .
H H17A 0.3349 1.5328 0.5720 0.056 Uiso calc 1 . .
H H17B 0.3632 1.4444 0.5300 0.056 Uiso calc 1 . .
H H17C 0.4100 1.5087 0.6028 0.056 Uiso calc 1 . .
C C148 0.26633(9) 1.24471(19) 0.71168(11) 0.0348(5) Uani d 1 . .
H H18A 0.2682 1.1616 0.7362 0.052 Uiso calc 1 . .
H H18B 0.2233 1.2570 0.6747 0.052 Uiso calc 1 . .
H H18C 0.2771 1.3191 0.7443 0.052 Uiso calc 1 . .
C C151 0.44283(8) 1.22442(18) 0.58450(10) 0.0307(4) Uani d 0.534(4) A -1
H H15A 0.4605 1.1337 0.5896 0.037 Uiso calc 0.534(4) A -1
H H15B 0.4196 1.2441 0.5344 0.037 Uiso calc 0.534(4) A -1
C C152 0.49575(17) 1.3211(4) 0.6175(2) 0.0235(7) Uani d 0.534(4) A -1
H H152 0.4935 1.3842 0.6493 0.028 Uiso calc 0.534(4) A -1
C C153 0.5461(7) 1.322(3) 0.6037(7) 0.057(3) Uani d 0.534(4) A -1
H H15C 0.5490 1.2593 0.5721 0.068 Uiso calc 0.534(4) A -1
H H15D 0.5792 1.3847 0.6256 0.068 Uiso calc 0.534(4) A -1
C C161 0.44283(8) 1.22442(18) 0.58450(10) 0.0307(4) Uani d 0.466(4) A -2
H H16C 0.4426 1.1319 0.5690 0.037 Uiso calc 0.466(4) A -2
H H16D 0.4249 1.2803 0.5423 0.037 Uiso calc 0.466(4) A -2
C C162 0.51010(16) 1.2639(5) 0.6247(2) 0.0235(7) Uani d 0.466(4) A -2
H H162 0.5327 1.2305 0.6704 0.028 Uiso calc 0.466(4) A -2
C C163 0.5404(8) 1.344(3) 0.5997(9) 0.057(3) Uani d 0.466(4) A -2
H H16E 0.5188 1.3790 0.5542 0.068 Uiso calc 0.466(4) A -2
H H16F 0.5837 1.3668 0.6275 0.068 Uiso calc 0.466(4) A -2
N N21 0.04212(6) 0.63560(12) 0.16810(6) 0.0132(3) Uani d 1 . .
C C22 0.09475(7) 0.59764(14) 0.16241(8) 0.0136(3) Uani d 1 . .
O O22 0.11420(5) 0.64804(10) 0.12304(6) 0.0194(2) Uani d 1 . .
C C23 0.13169(7) 0.48355(14) 0.21050(8) 0.0128(3) Uani d 1 . .
H H23 0.1555 0.4372 0.1878 0.015 Uiso calc 1 . .
N N24 0.08851(6) 0.38576(11) 0.21790(6) 0.0125(3) Uani d 1 . .
C C25 0.03629(7) 0.42531(14) 0.22520(7) 0.0129(3) Uani d 1 . .
O O25 0.00104(5) 0.34973(10) 0.23653(6) 0.0181(2) Uani d 1 . .
C C26 0.02417(7) 0.57354(14) 0.21879(8) 0.0152(3) Uani d 1 . .
H H26A -0.0216 0.5900 0.2049 0.018 Uiso calc 1 . .
H H26B 0.0486 0.6154 0.2646 0.018 Uiso calc 1 . .
C C217 0.00332(7) 0.74618(14) 0.12708(8) 0.0143(3) Uani d 1 . .
H H21B 0.0243 0.7860 0.1002 0.017 Uiso calc 1 . .
H H21A 0.0011 0.8150 0.1589 0.017 Uiso calc 1 . .
C C211 -0.06361(7) 0.70544(15) 0.07761(8) 0.0148(3) Uani d 1 . .
C C212 -0.11271(7) 0.79748(16) 0.05874(8) 0.0195(3) Uani d 1 . .
H H212 -0.1043 0.8833 0.0790 0.023 Uiso calc 1 . .
C C213 -0.17388(8) 0.76513(18) 0.01053(9) 0.0266(4) Uani d 1 . .
H H213 -0.2071 0.8287 -0.0021 0.032 Uiso calc 1 . .
C C214 -0.18647(8) 0.64005(18) -0.01923(9) 0.0283(4) Uani d 1 . .
H H214 -0.2283 0.6177 -0.0522 0.034 Uiso calc 1 . .
C C215 -0.13801(8) 0.54777(17) -0.00089(9) 0.0251(4) Uani d 1 . .
H H215 -0.1465 0.4623 -0.0216 0.030 Uiso calc 1 . .
C C216 -0.07709(8) 0.57976(15) 0.04761(8) 0.0191(3) Uani d 1 . .
H H216 -0.0442 0.5154 0.0606 0.023 Uiso calc 1 . .
C C231 0.18120(7) 0.53956(14) 0.27904(8) 0.0163(3) Uani d 1 . .
C C232 0.17819(8) 0.52047(16) 0.34157(8) 0.0213(4) Uani d 1 . .
H H232 0.1445 0.4698 0.3429 0.026 Uiso calc 1 . .
C C233 0.22437(9) 0.57528(17) 0.40248(9) 0.0293(4) Uani d 1 . .
H H233 0.2218 0.5621 0.4450 0.035 Uiso calc 1 . .
C C234 0.27385(8) 0.64874(17) 0.40124(10) 0.0308(4) Uani d 1 . .
H H234 0.3056 0.6851 0.4428 0.037 Uiso calc 1 . .
C C235 0.27673(8) 0.66881(17) 0.33891(10) 0.0283(4) Uani d 1 . .
H H235 0.3103 0.7203 0.3377 0.034 Uiso calc 1 . .
C C236 0.23097(7) 0.61432(16) 0.27800(9) 0.0222(4) Uani d 1 . .
H H236 0.2336 0.6281 0.2355 0.027 Uiso calc 1 . .
C C241 0.10316(7) 0.24620(14) 0.21712(8) 0.0126(3) Uani d 1 . .
C C242 0.09176(7) 0.18795(14) 0.15371(8) 0.0133(3) Uani d 1 . .
C C243 0.10867(7) 0.05387(14) 0.15368(8) 0.0138(3) Uani d 1 . .
C C244 0.13213(7) -0.01712(14) 0.21546(8) 0.0143(3) Uani d 1 . .
H H244 0.1428 -0.1079 0.2149 0.017 Uiso calc 1 . .
C C245 0.14059(7) 0.03980(14) 0.27801(8) 0.0148(3) Uani d 1 . .
C C246 0.12735(7) 0.17423(14) 0.27844(8) 0.0136(3) Uani d 1 . .
H H246 0.1349 0.2169 0.3208 0.016 Uiso calc 1 . .
C C247 0.10033(8) -0.01281(15) 0.08729(8) 0.0193(3) Uani d 1 . .
H H27A 0.1123 -0.1065 0.0964 0.029 Uiso calc 1 . .
H H27B 0.1275 0.0309 0.0693 0.029 Uiso calc 1 . .
H H27C 0.0558 -0.0061 0.0531 0.029 Uiso calc 1 . .
C C248 0.16066(8) -0.04413(16) 0.34240(8) 0.0215(4) Uani d 1 . .
H H28A 0.1723 0.0136 0.3829 0.032 Uiso calc 1 . .
H H28B 0.1974 -0.0986 0.3481 0.032 Uiso calc 1 . .
H H28C 0.1254 -0.1019 0.3380 0.032 Uiso calc 1 . .
C C251 0.05832(8) 0.26180(15) 0.08601(8) 0.0177(3) Uani d 1 . .
H H25A 0.0688 0.3573 0.0943 0.021 Uiso calc 1 . .
H H25B 0.0747 0.2296 0.0533 0.021 Uiso calc 1 . .
C C252 -0.01264(8) 0.24622(16) 0.05317(8) 0.0228(4) Uani d 1 . .
H H252 -0.0357 0.2842 0.0086 0.027 Uiso calc 1 . .
C C253 -0.04598(8) 0.18456(19) 0.08062(9) 0.0298(4) Uani d 1 . .
H H25C -0.0250 0.1451 0.1251 0.036 Uiso calc 1 . .
H H25D -0.0910 0.1796 0.0559 0.036 Uiso calc 1 . .

loop_
_atom_site_aniso_label
_atom_site_aniso_U_11
_atom_site_aniso_U_22
_atom_site_aniso_U_33
_atom_site_aniso_U_12
_atom_site_aniso_U_13
_atom_site_aniso_U_23
N11 0.0155(6) 0.0158(6) 0.0174(7) 0.0011(5) 0.0077(5) -0.0020(5)
C12 0.0176(8) 0.0134(7) 0.0179(8) -0.0034(6) 0.0092(6) 0.0008(6)
O12 0.0240(6) 0.0223(6) 0.0179(6) -0.0037(5) 0.0083(5) -0.0058(5)
C13 0.0149(7) 0.0134(7) 0.0135(7) -0.0010(6) 0.0030(6) -0.0013(6)
N14 0.0127(6) 0.0103(6) 0.0162(6) -0.0002(5) 0.0029(5) -0.0006(5)
C15 0.0141(7) 0.0145(7) 0.0144(7) -0.0010(6) 0.0057(6) 0.0027(6)
O15 0.0200(6) 0.0168(5) 0.0187(6) -0.0002(5) 0.0024(5) -0.0039(5)
C16 0.0139(7) 0.0161(7) 0.0154(8) 0.0015(6) 0.0043(6) -0.0002(6)
C117 0.0212(8) 0.0137(7) 0.0247(9) 0.0032(6) 0.0119(7) 0.0005(6)
C111 0.0178(8) 0.0228(8) 0.0183(8) 0.0025(7) 0.0080(6) -0.0001(7)
C112 0.0278(9) 0.0375(10) 0.0354(11) 0.0086(8) 0.0170(8) 0.0039(9)
C113 0.0237(10) 0.0682(15) 0.0465(13) 0.0092(10) 0.0221(9) 0.0063(11)
C114 0.0262(10) 0.0703(15) 0.0367(12) -0.0155(10) 0.0180(9) -0.0022(11)
C115 0.0380(11) 0.0381(11) 0.0280(10) -0.0160(9) 0.0153(8) -0.0022(8)
C116 0.0261(9) 0.0235(8) 0.0224(9) -0.0014(7) 0.0114(7) -0.0003(7)
C131 0.0145(7) 0.0127(7) 0.0216(8) -0.0003(6) 0.0083(6) -0.0044(6)
C132 0.0169(8) 0.0208(8) 0.0239(9) -0.0027(7) 0.0070(7) -0.0020(7)
C133 0.0296(9) 0.0194(8) 0.0296(10) -0.0014(7) 0.0175(8) -0.0010(7)
C134 0.0256(9) 0.0174(8) 0.0464(12) -0.0024(7) 0.0252(9) -0.0048(8)
C135 0.0147(8) 0.0220(8) 0.0438(11) -0.0017(7) 0.0113(8) -0.0036(8)
C136 0.0176(8) 0.0183(8) 0.0272(9) 0.0014(7) 0.0060(7) -0.0014(7)
C141 0.0116(7) 0.0121(7) 0.0166(8) 0.0002(6) 0.0004(6) -0.0014(6)
C142 0.0162(8) 0.0155(7) 0.0193(8) -0.0028(6) 0.0021(6) 0.0017(6)
C143 0.0239(9) 0.0124(7) 0.0203(9) -0.0011(6) -0.0024(7) 0.0012(6)
C144 0.0219(8) 0.0137(7) 0.0266(9) 0.0054(7) -0.0004(7) -0.0050(7)
C145 0.0146(7) 0.0208(8) 0.0222(9) 0.0014(6) 0.0012(6) -0.0068(7)
C146 0.0158(7) 0.0143(7) 0.0206(8) -0.0017(6) 0.0053(6) -0.0008(6)
C147 0.0527(12) 0.0169(8) 0.0282(10) -0.0022(8) 0.0050(9) 0.0059(7)
C148 0.0270(9) 0.0347(10) 0.0453(12) 0.0043(8) 0.0182(9) -0.0076(9)
C151 0.0262(9) 0.0298(9) 0.0349(11) -0.0012(8) 0.0122(8) 0.0126(8)
C152 0.0241(16) 0.0234(19) 0.0252(13) 0.0036(14) 0.0129(12) 0.0007(16)
C153 0.036(3) 0.046(7) 0.097(2) -0.010(4) 0.037(2) -0.013(3)
C161 0.0262(9) 0.0298(9) 0.0349(11) -0.0012(8) 0.0122(8) 0.0126(8)
C162 0.0241(16) 0.0234(19) 0.0252(13) 0.0036(14) 0.0129(12) 0.0007(16)
C163 0.036(3) 0.046(7) 0.097(2) -0.010(4) 0.037(2) -0.013(3)
N21 0.0156(6) 0.0118(6) 0.0139(6) 0.0015(5) 0.0080(5) 0.0029(5)
C22 0.0155(7) 0.0108(7) 0.0140(7) -0.0030(6) 0.0059(6) -0.0018(6)
O22 0.0228(6) 0.0175(5) 0.0232(6) 0.0010(5) 0.0150(5) 0.0053(5)
C23 0.0125(7) 0.0106(6) 0.0163(8) -0.0004(6) 0.0072(6) 0.0006(6)
N24 0.0148(6) 0.0098(6) 0.0146(6) -0.0011(5) 0.0078(5) -0.0003(5)
C25 0.0158(7) 0.0139(7) 0.0091(7) 0.0003(6) 0.0054(6) -0.0002(6)
O25 0.0203(5) 0.0162(5) 0.0228(6) -0.0008(4) 0.0142(5) 0.0030(4)
C26 0.0196(7) 0.0134(7) 0.0166(8) 0.0029(6) 0.0116(6) 0.0026(6)
C217 0.0190(7) 0.0106(7) 0.0146(7) 0.0022(6) 0.0085(6) 0.0027(6)
C211 0.0190(8) 0.0161(7) 0.0121(7) -0.0003(6) 0.0095(6) 0.0034(6)
C212 0.0227(8) 0.0198(8) 0.0179(8) 0.0046(7) 0.0107(7) 0.0034(6)
C213 0.0202(8) 0.0333(9) 0.0239(9) 0.0077(7) 0.0073(7) 0.0088(8)
C214 0.0200(8) 0.0371(10) 0.0208(9) -0.0064(8) 0.0024(7) 0.0056(8)
C215 0.0292(9) 0.0235(8) 0.0212(9) -0.0079(7) 0.0096(7) -0.0007(7)
C216 0.0217(8) 0.0168(7) 0.0191(8) 0.0001(6) 0.0093(7) 0.0017(6)
C231 0.0146(7) 0.0107(7) 0.0192(8) 0.0025(6) 0.0033(6) 0.0016(6)
C232 0.0229(8) 0.0174(8) 0.0182(8) -0.0034(7) 0.0041(7) 0.0013(6)
C233 0.0356(10) 0.0241(9) 0.0183(9) -0.0020(8) 0.0026(8) 0.0005(7)
C234 0.0236(9) 0.0198(8) 0.0294(10) -0.0001(7) -0.0065(7) -0.0029(7)
C235 0.0155(8) 0.0207(8) 0.0398(11) -0.0027(7) 0.0039(8) -0.0006(8)
C236 0.0187(8) 0.0179(8) 0.0292(9) 0.0005(7) 0.0099(7) 0.0018(7)
C241 0.0111(7) 0.0098(6) 0.0174(8) -0.0011(6) 0.0067(6) -0.0013(6)
C242 0.0144(7) 0.0115(7) 0.0154(8) -0.0016(6) 0.0078(6) 0.0001(6)
C243 0.0121(7) 0.0123(7) 0.0179(8) -0.0030(6) 0.0074(6) -0.0023(6)
C244 0.0127(7) 0.0094(6) 0.0215(8) -0.0008(6) 0.0080(6) -0.0004(6)
C245 0.0115(7) 0.0148(7) 0.0175(8) 0.0000(6) 0.0057(6) 0.0023(6)
C246 0.0132(7) 0.0152(7) 0.0132(7) -0.0024(6) 0.0066(6) -0.0019(6)
C247 0.0273(8) 0.0141(7) 0.0204(8) -0.0004(7) 0.0139(7) -0.0024(6)
C248 0.0238(8) 0.0190(8) 0.0201(9) 0.0033(7) 0.0080(7) 0.0046(6)
C251 0.0287(8) 0.0124(7) 0.0138(8) -0.0001(6) 0.0109(7) -0.0017(6)
C252 0.0302(9) 0.0183(8) 0.0143(8) 0.0051(7) 0.0044(7) -0.0018(6)
C253 0.0205(9) 0.0392(10) 0.0224(9) 0.0004(8) 0.0025(7) -0.0022(8)

loop_
_atom_type_symbol
_atom_type_description
_atom_type_scat_dispersion_real
_atom_type_scat_dispersion_imag
_atom_type_scat_source
C C 0.0033 0.0016 'International Tables Vol C Tables 4.2.6.8 and 6.1.1.4'
H H 0.0000 0.0000 'International Tables Vol C Tables 4.2.6.8 and 6.1.1.4'
N N 0.0061 0.0033 'International Tables Vol C Tables 4.2.6.8 and 6.1.1.4'
O O 0.0106 0.0060 'International Tables Vol C Tables 4.2.6.8 and 6.1.1.4'

loop_
_geom_angle_atom_site_label_1
_geom_angle_atom_site_label_2
_geom_angle_atom_site_label_3
_geom_angle
C12 N11 C117 119.78(13)
C12 N11 C16 123.79(13)
C117 N11 C16 116.25(12)
O12 C12 N11 123.86(14)
O12 C12 C13 118.85(13)
N11 C12 C13 117.29(13)
N14 C13 C12 113.29(12)
N14 C13 C131 111.95(13)
C12 C13 C131 110.75(12)
N14 C13 H13 106.8
C12 C13 H13 106.8
C131 C13 H13 106.8
C15 N14 C141 120.15(12)
C15 N14 C13 123.73(12)
C141 N14 C13 116.02(11)
O15 C15 N14 123.02(14)
O15 C15 C16 120.14(13)
N14 C15 C16 116.83(13)
N11 C16 C15 115.35(12)
N11 C16 H16B 108.4
C15 C16 H16B 108.4
N11 C16 H16A 108.4
C15 C16 H16A 108.4
H16B C16 H16A 107.5
N11 C117 C111 113.56(13)
N11 C117 H11A 108.9
C111 C117 H11A 108.9
N11 C117 H11B 108.9
C111 C117 H11B 108.9
H11A C117 H11B 107.7
C116 C111 C112 118.56(16)
C116 C111 C117 122.69(14)
C112 C111 C117 118.74(15)
C113 C112 C111 120.85(19)
C113 C112 H112 119.6
C111 C112 H112 119.6
C114 C113 C112 120.02(19)
C114 C113 H113 120.0
C112 C113 H113 120.0
C113 C114 C115 120.03(18)
C113 C114 H114 120.0
C115 C114 H114 120.0
C114 C115 C116 119.88(19)
C114 C115 H115 120.1
C116 C115 H115 120.1
C115 C116 C111 120.65(17)
C115 C116 H116 119.7
C111 C116 H116 119.7
C132 C131 C136 119.12(15)
C132 C131 C13 120.41(13)
C136 C131 C13 120.47(14)
C133 C132 C131 120.52(15)
C133 C132 H132 119.7
C131 C132 H132 119.7
C134 C133 C132 120.07(16)
C134 C133 H133 120.0
C132 C133 H133 120.0
C135 C134 C133 119.93(16)
C135 C134 H134 120.0
C133 C134 H134 120.0
C134 C135 C136 120.16(15)
C134 C135 H135 119.9
C136 C135 H135 119.9
C131 C136 C135 120.19(16)
C131 C136 H136 119.9
C135 C136 H136 119.9
C146 C141 C142 122.62(14)
C146 C141 N14 118.89(14)
C142 C141 N14 118.43(14)
C141 C142 C143 117.33(16)
C141 C142 C151 120.97(14)
C143 C142 C151 121.69(15)
C144 C143 C142 119.27(15)
C144 C143 C147 119.77(16)
C142 C143 C147 120.96(17)
C143 C144 C145 123.26(15)
C143 C144 H144 118.4
C145 C144 H144 118.4
C144 C145 C146 117.53(16)
C144 C145 C148 120.68(15)
C146 C145 C148 121.75(16)
C141 C146 C145 119.98(15)
C141 C146 H146 120.0
C145 C146 H146 120.0
C143 C147 H17A 109.5
C143 C147 H17B 109.5
H17A C147 H17B 109.5
C143 C147 H17C 109.5
H17A C147 H17C 109.5
H17B C147 H17C 109.5
C145 C148 H18A 109.5
C145 C148 H18B 109.5
H18A C148 H18B 109.5
C145 C148 H18C 109.5
H18A C148 H18C 109.5
H18B C148 H18C 109.5
C152 C151 C142 110.9(2)
C152 C151 H15A 109.5
C142 C151 H15A 109.5
C152 C151 H15B 109.5
C142 C151 H15B 109.5
H15A C151 H15B 108.0
C153 C152 C151 121.9(8)
C153 C152 H152 119.0
C151 C152 H152 119.0
C152 C153 H15C 120.0
C152 C153 H15D 120.0
H15C C153 H15D 120.0
C163 C162 H162 118.5
C162 C163 H16E 120.0
C162 C163 H16F 120.0
H16E C163 H16F 120.0
C22 N21 C217 120.91(12)
C22 N21 C26 121.04(12)
C217 N21 C26 117.94(12)
O22 C22 N21 124.88(13)
O22 C22 C23 120.22(13)
N21 C22 C23 114.89(13)
N24 C23 C231 114.31(12)
N24 C23 C22 111.40(11)
C231 C23 C22 109.71(11)
N24 C23 H23 107.0
C231 C23 H23 107.0
C22 C23 H23 107.0
C25 N24 C241 121.03(12)
C25 N24 C23 120.69(12)
C241 N24 C23 118.29(11)
O25 C25 N24 123.93(13)
O25 C25 C26 121.16(13)
N24 C25 C26 114.91(12)
N21 C26 C25 112.68(12)
N21 C26 H26A 109.1
C25 C26 H26A 109.1
N21 C26 H26B 109.1
C25 C26 H26B 109.1
H26A C26 H26B 107.8
N21 C217 C211 113.20(12)
N21 C217 H21B 108.9
C211 C217 H21B 108.9
N21 C217 H21A 108.9
C211 C217 H21A 108.9
H21B C217 H21A 107.8
C212 C211 C216 118.74(14)
C212 C211 C217 119.42(13)
C216 C211 C217 121.77(14)
C213 C212 C211 120.65(15)
C213 C212 H212 119.7
C211 C212 H212 119.7
C214 C213 C212 119.96(16)
C214 C213 H213 120.0
C212 C213 H213 120.0
C215 C214 C213 119.88(15)
C215 C214 H214 120.1
C213 C214 H214 120.1
C214 C215 C216 120.13(16)
C214 C215 H215 119.9
C216 C215 H215 119.9
C215 C216 C211 120.63(15)
C215 C216 H216 119.7
C211 C216 H216 119.7
C232 C231 C236 119.04(14)
C232 C231 C23 122.87(14)
C236 C231 C23 118.09(14)
C231 C232 C233 120.39(16)
C231 C232 H232 119.8
C233 C232 H232 119.8
C234 C233 C232 120.34(18)
C234 C233 H233 119.8
C232 C233 H233 119.8
C235 C234 C233 119.41(16)
C235 C234 H234 120.3
C233 C234 H234 120.3
C234 C235 C236 120.59(16)
C234 C235 H235 119.7
C236 C235 H235 119.7
C235 C236 C231 120.21(17)
C235 C236 H236 119.9
C231 C236 H236 119.9
C246 C241 C242 121.92(13)
C246 C241 N24 119.79(13)
C242 C241 N24 118.28(13)
C241 C242 C243 118.03(13)
C241 C242 C251 121.84(13)
C243 C242 C251 120.00(13)
C244 C243 C242 119.16(14)
C244 C243 C247 120.33(13)
C242 C243 C247 120.50(13)
C243 C244 C245 122.51(13)
C243 C244 H244 118.7
C245 C244 H244 118.7
C246 C245 C244 118.01(14)
C246 C245 C248 121.42(14)
C244 C245 C248 120.51(13)
C241 C246 C245 120.18(14)
C241 C246 H246 119.9
C245 C246 H246 119.9
C243 C247 H27A 109.5
C243 C247 H27B 109.5
H27A C247 H27B 109.5
C243 C247 H27C 109.5
H27A C247 H27C 109.5
H27B C247 H27C 109.5
C245 C248 H28A 109.5
C245 C248 H28B 109.5
H28A C248 H28B 109.5
C245 C248 H28C 109.5
H28A C248 H28C 109.5
H28B C248 H28C 109.5
C252 C251 C242 113.68(13)
C252 C251 H25A 108.8
C242 C251 H25A 108.8
C252 C251 H25B 108.8
C242 C251 H25B 108.8
H25A C251 H25B 107.7
C253 C252 C251 125.92(15)
C253 C252 H252 117.0
C251 C252 H252 117.0
C252 C253 H25C 120.0
C252 C253 H25D 120.0
H25C C253 H25D 120.0

loop_
_geom_bond_atom_site_label_1
_geom_bond_atom_site_label_2
_geom_bond_distance
N11 C12 1.3452(19)
N11 C117 1.4612(19)
N11 C16 1.4615(19)
C12 O12 1.2281(18)
C12 C13 1.523(2)
C13 N14 1.4706(18)
C13 C131 1.527(2)
C13 H13 1.0000
N14 C15 1.3529(18)
N14 C141 1.4468(19)
C15 O15 1.2256(18)
C15 C16 1.509(2)
C16 H16B 0.9900
C16 H16A 0.9900
C117 C111 1.520(2)
C117 H11A 0.9900
C117 H11B 0.9900
C111 C116 1.389(2)
C111 C112 1.392(2)
C112 C113 1.382(3)
C112 H112 0.9500
C113 C114 1.379(3)
C113 H113 0.9500
C114 C115 1.383(3)
C114 H114 0.9500
C115 C116 1.389(2)
C115 H115 0.9500
C116 H116 0.9500
C131 C132 1.388(2)
C131 C136 1.388(2)
C132 C133 1.388(2)
C132 H132 0.9500
C133 C134 1.381(2)
C133 H133 0.9500
C134 C135 1.379(3)
C134 H134 0.9500
C135 C136 1.393(2)
C135 H135 0.9500
C136 H136 0.9500
C141 C146 1.391(2)
C141 C142 1.397(2)
C142 C143 1.411(2)
C142 C151 1.510(3)
C143 C144 1.386(3)
C143 C147 1.511(2)
C144 C145 1.391(2)
C144 H144 0.9500
C145 C146 1.392(2)
C145 C148 1.509(3)
C146 H146 0.9500
C147 H17A 0.9800
C147 H17B 0.9800
C147 H17C 0.9800
C148 H18A 0.9800
C148 H18B 0.9800
C148 H18C 0.9800
C151 C152 1.488(3)
C151 H15A 0.9900
C151 H15B 0.9900
C152 C153 1.333(11)
C152 H152 0.9500
C153 H15C 0.9500
C153 H15D 0.9500
C162 C163 1.333(12)
C162 H162 0.9500
C163 H16E 0.9500
C163 H16F 0.9500
N21 C22 1.3433(19)
N21 C217 1.4639(18)
N21 C26 1.4657(19)
C22 O22 1.2300(18)
C22 C23 1.535(2)
C23 N24 1.4678(18)
C23 C231 1.528(2)
C23 H23 1.0000
N24 C25 1.3562(19)
N24 C241 1.4499(18)
C25 O25 1.2218(18)
C25 C26 1.516(2)
C26 H26A 0.9900
C26 H26B 0.9900
C217 C211 1.514(2)
C217 H21B 0.9900
C217 H21A 0.9900
C211 C212 1.391(2)
C211 C216 1.394(2)
C212 C213 1.389(2)
C212 H212 0.9500
C213 C214 1.386(3)
C213 H213 0.9500
C214 C215 1.383(3)
C214 H214 0.9500
C215 C216 1.385(2)
C215 H215 0.9500
C216 H216 0.9500
C231 C232 1.387(2)
C231 C236 1.394(2)
C232 C233 1.395(2)
C232 H232 0.9500
C233 C234 1.383(3)
C233 H233 0.9500
C234 C235 1.383(3)
C234 H234 0.9500
C235 C236 1.390(2)
C235 H235 0.9500
C236 H236 0.9500
C241 C246 1.388(2)
C241 C242 1.396(2)
C242 C243 1.408(2)
C242 C251 1.511(2)
C243 C244 1.391(2)
C243 C247 1.509(2)
C244 C245 1.392(2)
C244 H244 0.9500
C245 C246 1.391(2)
C245 C248 1.509(2)
C246 H246 0.9500
C247 H27A 0.9800
C247 H27B 0.9800
C247 H27C 0.9800
C248 H28A 0.9800
C248 H28B 0.9800
C248 H28C 0.9800
C251 C252 1.500(2)
C251 H25A 0.9900
C251 H25B 0.9900
C252 C253 1.319(3)
C252 H252 0.9500
C253 H25C 0.9500
C253 H25D 0.9500

loop_
_geom_hbond_atom_site_label_D
_geom_hbond_atom_site_label_H
_geom_hbond_atom_site_label_A
_geom_hbond_site_symmetry_A
_geom_hbond_distance_DH
_geom_hbond_distance_HA
_geom_hbond_distance_DA
_geom_hbond_angle_DHA
_geom_hbond_publ_flag
C234 H234 O12 . 0.95 2.44 3.347(2) 160 y
C16 H16A O15 2_646 0.99 2.44 3.2682(19) 141 y
C217 H21A O25 2_555 0.99 2.29 3.150(2) 144 y
C151 H15B Cg1 3_676 0.99 2.60 3.498(2) 151 y
C161 H16D Cg1 3_676 0.99 2.86 3.598(2) 122 y
C251 H25B Cg2 3_565 0.99 2.70 3.515(2) 139 y

loop_
_geom_torsion_atom_site_label_1
_geom_torsion_atom_site_label_2
_geom_torsion_atom_site_label_3
_geom_torsion_atom_site_label_4
_geom_torsion
C117 N11 C12 O12 -3.1(2)
C16 N11 C12 O12 -177.96(14)
C117 N11 C12 C13 176.37(13)
C16 N11 C12 C13 1.5(2)
O12 C12 C13 N14 -156.18(13)
N11 C12 C13 N14 24.34(19)
O12 C12 C13 C131 77.08(17)
N11 C12 C13 C131 -102.39(15)
C12 C13 N14 C15 -30.1(2)
C131 C13 N14 C15 95.98(17)
C12 C13 N14 C141 153.42(13)
C131 C13 N14 C141 -80.48(16)
C141 N14 C15 O15 4.3(2)
C13 N14 C15 O15 -171.99(14)
C141 N14 C15 C16 -175.23(13)
C13 N14 C15 C16 8.4(2)
C12 N11 C16 C15 -23.7(2)
C117 N11 C16 C15 161.20(13)
O15 C15 C16 N11 -161.15(14)
N14 C15 C16 N11 18.4(2)
C12 N11 C117 C111 107.13(16)
C16 N11 C117 C111 -77.60(17)
N11 C117 C111 C116 -14.3(2)
N11 C117 C111 C112 167.11(15)
C116 C111 C112 C113 0.2(3)
C117 C111 C112 C113 178.85(18)
C111 C112 C113 C114 0.0(3)
C112 C113 C114 C115 0.3(3)
C113 C114 C115 C116 -0.7(3)
C114 C115 C116 C111 0.9(3)
C112 C111 C116 C115 -0.6(3)
C117 C111 C116 C115 -179.24(16)
N14 C13 C131 C132 -54.07(18)
C12 C13 C131 C132 73.40(17)
N14 C13 C131 C136 126.28(15)
C12 C13 C131 C136 -106.25(16)
C136 C131 C132 C133 -1.1(2)
C13 C131 C132 C133 179.29(14)
C131 C132 C133 C134 0.1(2)
C132 C133 C134 C135 0.8(2)
C133 C134 C135 C136 -0.7(2)
C132 C131 C136 C135 1.2(2)
C13 C131 C136 C135 -179.15(15)
C134 C135 C136 C131 -0.3(2)
C15 N14 C141 C146 -92.93(17)
C13 N14 C141 C146 83.67(17)
C15 N14 C141 C142 89.70(18)
C13 N14 C141 C142 -93.70(16)
C146 C141 C142 C143 0.1(2)
N14 C141 C142 C143 177.34(13)
C146 C141 C142 C151 179.29(15)
N14 C141 C142 C151 -3.4(2)
C141 C142 C143 C144 -0.9(2)
C151 C142 C143 C144 179.89(15)
C141 C142 C143 C147 178.75(15)
C151 C142 C143 C147 -0.5(2)
C142 C143 C144 C145 1.1(2)
C147 C143 C144 C145 -178.53(15)
C143 C144 C145 C146 -0.4(2)
C143 C144 C145 C148 -178.35(16)
C142 C141 C146 C145 0.6(2)
N14 C141 C146 C145 -176.65(13)
C144 C145 C146 C141 -0.4(2)
C148 C145 C146 C141 177.46(15)
C141 C142 C151 C152 -115.4(2)
C143 C142 C151 C152 63.7(3)
C142 C151 C152 C153 171.0(12)
C217 N21 C22 O22 -1.3(2)
C26 N21 C22 O22 -177.22(14)
C217 N21 C22 C23 177.97(12)
C26 N21 C22 C23 2.07(19)
O22 C22 C23 N24 -143.34(14)
N21 C22 C23 N24 37.34(17)
O22 C22 C23 C231 89.07(17)
N21 C22 C23 C231 -90.25(15)
C231 C23 N24 C25 83.51(16)
C22 C23 N24 C25 -41.55(18)
C231 C23 N24 C241 -96.54(15)
C22 C23 N24 C241 138.40(13)
C241 N24 C25 O25 5.5(2)
C23 N24 C25 O25 -174.54(13)
C241 N24 C25 C26 -174.92(13)
C23 N24 C25 C26 5.03(19)
C22 N21 C26 C25 -39.10(19)
C217 N21 C26 C25 144.88(13)
O25 C25 C26 N21 -145.46(14)
N24 C25 C26 N21 34.96(18)
C22 N21 C217 C211 117.40(15)
C26 N21 C217 C211 -66.57(17)
N21 C217 C211 C212 151.72(14)
N21 C217 C211 C216 -31.5(2)
C216 C211 C212 C213 -0.5(2)
C217 C211 C212 C213 176.41(15)
C211 C212 C213 C214 0.1(3)
C212 C213 C214 C215 -0.1(3)
C213 C214 C215 C216 0.6(3)
C214 C215 C216 C211 -1.1(3)
C212 C211 C216 C215 1.0(2)
C217 C211 C216 C215 -175.84(15)
N24 C23 C231 C232 -12.1(2)
C22 C23 C231 C232 113.88(16)
N24 C23 C231 C236 168.72(13)
C22 C23 C231 C236 -65.33(17)
C236 C231 C232 C233 -0.1(2)
C23 C231 C232 C233 -179.26(15)
C231 C232 C233 C234 -0.3(3)
C232 C233 C234 C235 0.8(3)
C233 C234 C235 C236 -0.9(3)
C234 C235 C236 C231 0.6(2)
C232 C231 C236 C235 -0.1(2)
C23 C231 C236 C235 179.17(14)
C25 N24 C241 C246 -74.62(18)
C23 N24 C241 C246 105.43(16)
C25 N24 C241 C242 104.86(16)
C23 N24 C241 C242 -75.09(17)
C246 C241 C242 C243 -3.3(2)
N24 C241 C242 C243 177.27(12)
C246 C241 C242 C251 172.64(14)
N24 C241 C242 C251 -6.8(2)
C241 C242 C243 C244 3.9(2)
C251 C242 C243 C244 -172.04(13)
C241 C242 C243 C247 -177.18(13)
C251 C242 C243 C247 6.8(2)
C242 C243 C244 C245 -1.0(2)
C247 C243 C244 C245 -179.90(14)
C243 C244 C245 C246 -2.7(2)
C243 C244 C245 C248 174.56(14)
C242 C241 C246 C245 -0.5(2)
N24 C241 C246 C245 178.98(13)
C244 C245 C246 C241 3.4(2)
C248 C245 C246 C241 -173.81(14)
C241 C242 C251 C252 -89.37(17)
C243 C242 C251 C252 86.46(17)
C242 C251 C252 C253 5.4(2)

_cod_database_fobs_code 2020943
